data_7012852
loop_
_publ_author_name
'Khan, Arif Ali'
'Wismach, Cathleen'
'Jones, Peter G.'
'Streubel, Rainer'

_publ_section_title
;
 An unconventional route to [(Me3Si)2HCPCl2W(CO)5] and its conversion
 to the structurally characterized P-chalcogenides (Me3Si)2HCP(X)Cl2 [X
 = S, Se]
;
_journal_issue 12
_journal_name_full 'Dalton Transactions'
_journal_page_first 2483
_journal_paper_doi 10.1039/b301775c
_journal_year 2003
_chemical_formula_sum 'C7 H19 Cl2 P S Si2'
_chemical_formula_weight 293.33
_space_group_IT_number 14
_symmetry_cell_setting monoclinic
_symmetry_space_group_name_Hall '-P 2ybc'
_symmetry_space_group_name_H-M 'P 1 21/c 1'
_atom_sites_solution_hydrogens geom
_atom_sites_solution_primary direct
_atom_sites_solution_secondary difmap
_audit_creation_method SHELXL-97
_cell_angle_alpha 90.00
_cell_angle_beta 105.926(10)
_cell_angle_gamma 90.00
_cell_formula_units_Z 4
_cell_length_a 8.619(4)
_cell_length_b 14.482(7)
_cell_length_c 12.031(6)
_cell_measurement_reflns_used 5473
_cell_measurement_temperature 133(2)
_cell_measurement_theta_max 30
_cell_measurement_theta_min 2
_cell_volume 1444.1(12)
_computing_cell_refinement 'Bruker Saint'
_computing_data_collection 'Bruker Smart'
_computing_data_reduction 'Bruker Saint'
_computing_molecular_graphics 'Siemens XP'
_computing_publication_material ShelXL-97
_computing_structure_refinement 'SHELXL-97 (Sheldrick, 1997)'
_computing_structure_solution 'SHELXS-97 (Sheldrick, 1990)'
_diffrn_ambient_temperature 133(2)
_diffrn_detector_area_resol_mean 8.192
_diffrn_measured_fraction_theta_full 0.999
_diffrn_measured_fraction_theta_max 0.967
_diffrn_measurement_device_type 'Bruker Samrt 1000 CCD'
_diffrn_measurement_method '\w- and \f-scans'
_diffrn_radiation_monochromator graphite
_diffrn_radiation_source 'fine-focus sealed tube'
_diffrn_radiation_type MoK\a
_diffrn_radiation_wavelength 0.71073
_diffrn_reflns_av_R_equivalents 0.1682
_diffrn_reflns_av_sigmaI/netI 0.0848
_diffrn_reflns_limit_h_max 12
_diffrn_reflns_limit_h_min -12
_diffrn_reflns_limit_k_max 20
_diffrn_reflns_limit_k_min -20
_diffrn_reflns_limit_l_max 17
_diffrn_reflns_limit_l_min -17
_diffrn_reflns_number 23211
_diffrn_reflns_theta_full 30.00
_diffrn_reflns_theta_max 31.11
_diffrn_reflns_theta_min 2.25
_diffrn_standards_decay_% 0
_exptl_absorpt_coefficient_mu 0.834
_exptl_absorpt_correction_type none
_exptl_crystal_colour colourless
_exptl_crystal_density_diffrn 1.349
_exptl_crystal_density_meas ?
_exptl_crystal_description 'cut tablet'
_exptl_crystal_F_000 616
_exptl_crystal_size_max 0.39
_exptl_crystal_size_mid 0.27
_exptl_crystal_size_min 0.17
_refine_diff_density_max 1.262
_refine_diff_density_min -1.082
_refine_diff_density_rms 0.181
_refine_ls_extinction_method none
_refine_ls_goodness_of_fit_ref 1.008
_refine_ls_hydrogen_treatment 'Methyls rigid, others riding'
_refine_ls_matrix_type full
_refine_ls_number_parameters 128
_refine_ls_number_reflns 4504
_refine_ls_number_restraints 0
_refine_ls_restrained_S_all 1.008
_refine_ls_R_factor_all 0.0690
_refine_ls_R_factor_gt 0.0611
_refine_ls_shift/su_max 0.002
_refine_ls_shift/su_mean 0.000
_refine_ls_structure_factor_coef Fsqd
_refine_ls_weighting_details 'calc w=1/[\s^2^(Fo^2^)+(0.1130P)^2^+0.0000P] where P=(Fo^2^+2Fc^2^)/3'
_refine_ls_weighting_scheme calc
_refine_ls_wR_factor_gt 0.1520
_refine_ls_wR_factor_ref 0.1607
_reflns_number_gt 3749
_reflns_number_total 4504
_reflns_threshold_expression >2sigma(I)
_cod_data_source_file b301775c.txt
_cod_data_source_block jhinga
_cod_original_sg_symbol_H-M P2(1)/c
_cod_database_code 7012852

loop_
_symmetry_equiv_pos_as_xyz
'x, y, z'
'-x, y+1/2, -z+1/2'
'-x, -y, -z'
'x, -y-1/2, z-1/2'

loop_
_atom_site_label
_atom_site_type_symbol
_atom_site_fract_x
_atom_site_fract_y
_atom_site_fract_z
_atom_site_U_iso_or_equiv
_atom_site_adp_type
_atom_site_occupancy
_atom_site_symmetry_multiplicity
_atom_site_calc_flag
_atom_site_refinement_flags
_atom_site_disorder_assembly
_atom_site_disorder_group
P P 0.40124(5) 0.16185(3) 0.81625(4) 0.01828(14) Uani 1 1 d . . .
S S 0.47398(6) 0.16750(3) 0.67939(5) 0.02440(15) Uani 1 1 d . . .
Cl1 Cl 0.58564(6) 0.16578(4) 0.96439(5) 0.02787(15) Uani 1 1 d . . .
Cl2 Cl 0.31262(6) 0.03520(3) 0.83883(5) 0.03041(15) Uani 1 1 d . . .
Si1 Si 0.03867(6) 0.21645(4) 0.75288(5) 0.02010(14) Uani 1 1 d . . .
Si2 Si 0.32957(6) 0.36907(3) 0.80837(5) 0.01891(14) Uani 1 1 d . . .
C1 C 0.2594(2) 0.24553(12) 0.83371(16) 0.0172(3) Uani 1 1 d . . .
H1 H 0.268(3) 0.2392(16) 0.912(2) 0.018(5) Uiso 1 1 d . . .
C2 C -0.0905(2) 0.32184(16) 0.7335(2) 0.0319(5) Uani 1 1 d . . .
H2A H -0.0486 0.3683 0.6899 0.038 Uiso 1 1 calc R . .
H2B H -0.0894 0.3469 0.8094 0.038 Uiso 1 1 calc R . .
H2C H -0.2013 0.3057 0.6910 0.038 Uiso 1 1 calc R . .
C3 C -0.0465(2) 0.13617(14) 0.8424(2) 0.0284(4) Uani 1 1 d . . .
H3A H -0.0422 0.1655 0.9166 0.034 Uiso 1 1 calc R . .
H3B H 0.0168 0.0790 0.8559 0.034 Uiso 1 1 calc R . .
H3C H -0.1588 0.1219 0.8015 0.034 Uiso 1 1 calc R . .
C4 C 0.0251(3) 0.16716(15) 0.60755(19) 0.0284(4) Uani 1 1 d . . .
H4A H -0.0884 0.1633 0.5628 0.034 Uiso 1 1 calc R . .
H4B H 0.0728 0.1052 0.6163 0.034 Uiso 1 1 calc R . .
H4C H 0.0837 0.2070 0.5670 0.034 Uiso 1 1 calc R . .
C5 C 0.2772(3) 0.39677(14) 0.65110(18) 0.0266(4) Uani 1 1 d . . .
H5A H 0.1616 0.3865 0.6165 0.032 Uiso 1 1 calc R . .
H5B H 0.3391 0.3568 0.6133 0.032 Uiso 1 1 calc R . .
H5C H 0.3033 0.4615 0.6409 0.032 Uiso 1 1 calc R . .
C6 C 0.2298(3) 0.45050(13) 0.88719(19) 0.0271(4) Uani 1 1 d . . .
H6A H 0.2731 0.5128 0.8846 0.033 Uiso 1 1 calc R . .
H6B H 0.2506 0.4306 0.9678 0.033 Uiso 1 1 calc R . .
H6C H 0.1132 0.4508 0.8505 0.033 Uiso 1 1 calc R . .
C7 C 0.5509(2) 0.38383(14) 0.8720(2) 0.0270(4) Uani 1 1 d . . .
H7A H 0.6090 0.3424 0.8329 0.032 Uiso 1 1 calc R . .
H7B H 0.5792 0.3689 0.9546 0.032 Uiso 1 1 calc R . .
H7C H 0.5809 0.4479 0.8619 0.032 Uiso 1 1 calc R . .

loop_
_atom_site_aniso_label
_atom_site_aniso_U_11
_atom_site_aniso_U_22
_atom_site_aniso_U_33
_atom_site_aniso_U_23
_atom_site_aniso_U_13
_atom_site_aniso_U_12
P 0.0198(2) 0.0206(2) 0.0153(3) -0.00021(15) 0.00630(18) 0.00162(14)
S 0.0267(3) 0.0319(3) 0.0176(3) -0.00279(16) 0.0110(2) 0.00107(16)
Cl1 0.0244(2) 0.0394(3) 0.0180(3) 0.00340(17) 0.00270(18) 0.00726(16)
Cl2 0.0387(3) 0.0201(2) 0.0374(3) 0.00156(17) 0.0188(2) 0.00061(16)
Si1 0.0184(2) 0.0272(3) 0.0148(3) -0.00090(18) 0.00460(19) -0.00162(16)
Si2 0.0244(3) 0.0197(2) 0.0132(3) -0.00021(16) 0.00627(19) -0.00164(16)
C1 0.0191(7) 0.0201(7) 0.0131(8) -0.0006(6) 0.0058(6) 0.0010(6)
C2 0.0235(9) 0.0397(11) 0.0305(12) 0.0014(9) 0.0042(8) 0.0069(8)
C3 0.0247(9) 0.0379(10) 0.0241(11) -0.0009(8) 0.0095(8) -0.0077(8)
C4 0.0302(10) 0.0385(11) 0.0163(10) -0.0040(7) 0.0063(8) -0.0075(8)
C5 0.0375(10) 0.0283(9) 0.0147(9) 0.0023(7) 0.0084(8) -0.0016(8)
C6 0.0396(10) 0.0230(8) 0.0202(10) -0.0029(7) 0.0107(8) 0.0024(7)
C7 0.0277(9) 0.0310(9) 0.0225(10) -0.0014(8) 0.0071(8) -0.0085(7)

loop_
_atom_type_symbol
_atom_type_description
_atom_type_scat_dispersion_real
_atom_type_scat_dispersion_imag
_atom_type_scat_source
C C 0.0033 0.0016 'International Tables Vol C Tables 4.2.6.8 and 6.1.1.4'
H H 0.0000 0.0000 'International Tables Vol C Tables 4.2.6.8 and 6.1.1.4'
Si Si 0.0817 0.0704 'International Tables Vol C Tables 4.2.6.8 and 6.1.1.4'
P P 0.1023 0.0942 'International Tables Vol C Tables 4.2.6.8 and 6.1.1.4'
S S 0.1246 0.1234 'International Tables Vol C Tables 4.2.6.8 and 6.1.1.4'
Cl Cl 0.1484 0.1585 'International Tables Vol C Tables 4.2.6.8 and 6.1.1.4'

loop_
_geom_angle_atom_site_label_1
_geom_angle_atom_site_label_2
_geom_angle_atom_site_label_3
_geom_angle
_geom_angle_site_symmetry_1
_geom_angle_site_symmetry_3
_geom_angle_publ_flag
C1 P S 118.08(7) . . ?
C1 P Cl2 107.69(7) . . ?
S P Cl2 112.11(3) . . ?
C1 P Cl1 105.95(7) . . ?
S P Cl1 112.93(5) . . ?
Cl2 P Cl1 98.03(3) . . ?
C4 Si1 C2 108.34(11) . . ?
C4 Si1 C3 111.67(10) . . ?
C2 Si1 C3 105.43(11) . . ?
C4 Si1 C1 110.86(9) . . ?
C2 Si1 C1 110.87(9) . . ?
C3 Si1 C1 109.55(9) . . ?
C7 Si2 C5 109.14(10) . . ?
C7 Si2 C6 106.37(10) . . ?
C5 Si2 C6 111.28(10) . . ?
C7 Si2 C1 111.70(9) . . ?
C5 Si2 C1 111.03(9) . . ?
C6 Si2 C1 107.23(9) . . ?
P C1 Si1 114.03(10) . . ?
P C1 Si2 110.89(9) . . ?
Si1 C1 Si2 115.40(9) . . ?

loop_
_geom_bond_atom_site_label_1
_geom_bond_atom_site_label_2
_geom_bond_distance
_geom_bond_site_symmetry_2
_geom_bond_publ_flag
P C1 1.7744(18) . ?
P S 1.9176(10) . ?
P Cl2 2.0336(10) . ?
P Cl1 2.0374(10) . ?
Si1 C4 1.862(2) . ?
Si1 C2 1.866(2) . ?
Si1 C3 1.866(2) . ?
Si1 C1 1.9304(19) . ?
Si2 C7 1.863(2) . ?
Si2 C5 1.864(2) . ?
Si2 C6 1.865(2) . ?
Si2 C1 1.9394(19) . ?

loop_
_geom_hbond_atom_site_label_D
_geom_hbond_atom_site_label_H
_geom_hbond_atom_site_label_A
_geom_hbond_distance_DH
_geom_hbond_distance_HA
_geom_hbond_distance_DA
_geom_hbond_angle_DHA
_geom_hbond_site_symmetry_A
C2 H2C Cl1 0.98 2.87 3.653(3) 137.7 4_465

loop_
_geom_torsion_atom_site_label_1
_geom_torsion_atom_site_label_2
_geom_torsion_atom_site_label_3
_geom_torsion_atom_site_label_4
_geom_torsion
_geom_torsion_site_symmetry_1
_geom_torsion_site_symmetry_2
_geom_torsion_site_symmetry_3
_geom_torsion_site_symmetry_4
_geom_torsion_publ_flag
S P C1 Si1 82.46(10) . . . . ?
Cl2 P C1 Si1 -45.71(11) . . . . ?
Cl1 P C1 Si1 -149.82(8) . . . . ?
S P C1 Si2 -49.83(11) . . . . ?
Cl2 P C1 Si2 -178.00(6) . . . . ?
Cl1 P C1 Si2 77.89(9) . . . . ?
C4 Si1 C1 P -40.40(13) . . . . ?
C2 Si1 C1 P -160.76(11) . . . . ?
C3 Si1 C1 P 83.29(13) . . . . ?
C4 Si1 C1 Si2 89.69(12) . . . . ?
C2 Si1 C1 Si2 -30.68(14) . . . . ?
C3 Si1 C1 Si2 -146.62(10) . . . . ?
C7 Si2 C1 P -39.87(13) . . . . ?
C5 Si2 C1 P 82.21(12) . . . . ?
C6 Si2 C1 P -156.04(10) . . . . ?
C7 Si2 C1 Si1 -171.45(10) . . . . ?
C5 Si2 C1 Si1 -49.37(13) . . . . ?
C6 Si2 C1 Si1 72.38(12) . . . . ?

loop_
_cod_related_entry_id
_cod_related_entry_database
_cod_related_entry_code
1 ChemSpider 21146186
